data_4088104
loop_
_publ_author_name
'Ramollo, G. Kabelo'
'L\'opez-G\'omez, Mar\'ia J.'
'Liles, David C.'
'Matsinha, Leah C.'
'Smith, Gregory S.'
'Bezuidenhout, Daniela I.'

_publ_section_title
;
 Rhodium(I) Ferrocenylcarbene Complexes: Synthesis, Structural
 Determination, Electrochemistry, and Application as Hydroformylation
 Catalyst Precursors
;
_journal_issue 24
_journal_name_full Organometallics
_journal_page_first 5745
_journal_paper_doi 10.1021/acs.organomet.5b00843
_journal_volume 34
_journal_year 2015
_chemical_formula_moiety 'C22 H29 Cl Fe N Rh'
_chemical_formula_sum 'C22 H29 Cl Fe N Rh'
_chemical_formula_weight 501.67
_chemical_name_systematic
;
 Chloro-(\h^4^-1,5-cyclooctadienyl)-(ferrocenyl-n-propylamino-carbene)-rhodium
;
_space_group_crystal_system triclinic
_space_group_IT_number 2
_space_group_name_Hall '-P 1'
_space_group_name_H-M_alt 'P -1'
_atom_sites_solution_hydrogens mixed
_atom_sites_solution_primary dual
_audit_creation_method SHELXL-2014/7
_cell_angle_alpha 110.510(2)
_cell_angle_beta 92.852(2)
_cell_angle_gamma 94.140(2)
_cell_formula_units_Z 2
_cell_length_a 7.6240(4)
_cell_length_b 10.9419(6)
_cell_length_c 12.8133(7)
_cell_measurement_reflns_used 9718
_cell_measurement_temperature 150(2)
_cell_measurement_theta_max 36.332
_cell_measurement_theta_min 2.687
_cell_volume 995.30(9)
_computing_cell_refinement 'SAINT (Bruker, 2015)'
_computing_data_collection 'APEX2 (Bruker, 2015)'
_computing_data_reduction 'SAINT (Bruker, 2015)'
_computing_molecular_graphics
;
 ORTEP-3 for Windows (Farrugia, 1997), POV-RAY (Cason, 2004),
 Mercury (Macrae <i>et al</i>., 2008)
;
_computing_publication_material 'SHELXL-2014, PLATON (Spek, 2009)'
_computing_structure_refinement 'SHELXTL, SHELXL-2014 (Sheldrick, 2015)'
_computing_structure_solution 'SHELXTS (Sheldrick, 2015)'
_diffrn_ambient_temperature 150(2)
_diffrn_detector_area_resol_mean 10.24
_diffrn_measured_fraction_theta_full 0.999
_diffrn_measured_fraction_theta_max 0.989
_diffrn_measurement_device_type 'Bruker kappa, Photon 100 CMOS'
_diffrn_measurement_method '\w scans'
_diffrn_radiation_source 'I\ms micro focus'
_diffrn_radiation_type MoK\a
_diffrn_radiation_wavelength 0.71073
_diffrn_reflns_av_R_equivalents 0.0521
_diffrn_reflns_av_unetI/netI 0.0366
_diffrn_reflns_Laue_measured_fraction_full 0.999
_diffrn_reflns_Laue_measured_fraction_max 0.989
_diffrn_reflns_limit_h_max 12
_diffrn_reflns_limit_h_min -12
_diffrn_reflns_limit_k_max 18
_diffrn_reflns_limit_k_min -18
_diffrn_reflns_limit_l_max 21
_diffrn_reflns_limit_l_min -21
_diffrn_reflns_number 65516
_diffrn_reflns_point_group_measured_fraction_full 0.999
_diffrn_reflns_point_group_measured_fraction_max 0.989
_diffrn_reflns_theta_full 25.242
_diffrn_reflns_theta_max 36.646
_diffrn_reflns_theta_min 2.687
_exptl_absorpt_coefficient_mu 1.698
_exptl_absorpt_correction_T_max 0.8024
_exptl_absorpt_correction_T_min 0.6627
_exptl_absorpt_correction_type multi-scan
_exptl_absorpt_process_details 'SADABS (Bruker, 2015)'
_exptl_crystal_colour orange
_exptl_crystal_density_diffrn 1.674
_exptl_crystal_density_method 'not measured'
_exptl_crystal_description irregular-fragment
_exptl_crystal_F_000 512
_exptl_crystal_size_max 0.286
_exptl_crystal_size_mid 0.199
_exptl_crystal_size_min 0.153
_refine_diff_density_max 1.161
_refine_diff_density_min -0.809
_refine_diff_density_rms 0.108
_refine_ls_extinction_method none
_refine_ls_goodness_of_fit_ref 1.010
_refine_ls_hydrogen_treatment mixed
_refine_ls_matrix_type full
_refine_ls_number_parameters 239
_refine_ls_number_reflns 9779
_refine_ls_number_restraints 0
_refine_ls_restrained_S_all 1.010
_refine_ls_R_factor_all 0.0446
_refine_ls_R_factor_gt 0.0295
_refine_ls_shift/su_max 0.003
_refine_ls_shift/su_mean 0.000
_refine_ls_structure_factor_coef Fsqd
_refine_ls_weighting_details 'w=1/[\s^2^(Fo^2^)+(0.0196P)^2^+0.7217P] where P=(Fo^2^+2Fc^2^)/3'
_refine_ls_weighting_scheme calc
_refine_ls_wR_factor_gt 0.0549
_refine_ls_wR_factor_ref 0.0591
_reflns_number_gt 8131
_reflns_number_total 9779
_reflns_threshold_expression 'I > 2\s(I)'
_cod_data_source_file om5b00843_si_002.cif
_cod_data_source_block KB110B_Complex_2
_cod_database_code 4088104
_shelx_estimated_absorpt_t_min 0.642
_shelx_estimated_absorpt_t_max 0.781

loop_
_space_group_symop_operation_xyz
'x, y, z'
'-x, -y, -z'

loop_
_atom_site_label
_atom_site_type_symbol
_atom_site_fract_x
_atom_site_fract_y
_atom_site_fract_z
_atom_site_U_iso_or_equiv
_atom_site_adp_type
_atom_site_occupancy
_atom_site_site_symmetry_order
_atom_site_calc_flag
_atom_site_refinement_flags_posn
_atom_site_refinement_flags_adp
Rh1 Rh 0.51179(2) 0.33931(2) 0.68200(2) 0.01210(3) Uani 1 1 d . .
Cl1 Cl 0.25765(5) 0.19858(3) 0.58133(3) 0.02202(7) Uani 1 1 d . .
N1 N 0.69347(17) 0.11207(12) 0.56127(10) 0.0174(2) Uani 1 1 d . .
H1 H 0.729(3) 0.035(2) 0.5476(16) 0.021 Uiso 1 1 d . U
C1 C 0.63718(17) 0.17661(13) 0.65835(11) 0.0137(2) Uani 1 1 d . .
C2 C 0.6798(2) 0.15192(16) 0.46367(12) 0.0200(3) Uani 1 1 d . .
H2A H 0.6412 0.2414 0.4866 0.024 Uiso 1 1 calc R U
H2B H 0.5888 0.0920 0.4078 0.024 Uiso 1 1 calc R U
C3 C 0.8524(2) 0.15050(16) 0.41045(13) 0.0222(3) Uani 1 1 d . .
H3A H 0.8979 0.0638 0.3944 0.027 Uiso 1 1 calc R U
H3B H 0.9403 0.2177 0.4631 0.027 Uiso 1 1 calc R U
C4 C 0.8283(2) 0.17819(18) 0.30196(15) 0.0270(3) Uani 1 1 d . .
H4A H 0.7319 0.1180 0.2533 0.040 Uiso 1 1 calc R U
H4B H 0.9377 0.1656 0.2640 0.040 Uiso 1 1 calc R U
H4C H 0.8000 0.2688 0.3191 0.040 Uiso 1 1 calc R U
C5 C 0.34143(18) 0.50004(13) 0.74727(12) 0.0170(2) Uani 1 1 d . .
H5 H 0.2123 0.4709 0.7360 0.020 Uiso 1 1 calc R U
C6 C 0.41289(19) 0.51201(14) 0.65441(12) 0.0182(3) Uani 1 1 d . .
H6 H 0.3260 0.4893 0.5878 0.022 Uiso 1 1 calc R U
C7 C 0.5642(2) 0.61118(16) 0.65725(14) 0.0242(3) Uani 1 1 d . .
H7A H 0.5632 0.6896 0.7257 0.029 Uiso 1 1 calc R U
H7B H 0.5463 0.6389 0.5921 0.029 Uiso 1 1 calc R U
C8 C 0.7458(2) 0.55680(18) 0.65534(15) 0.0262(3) Uani 1 1 d . .
H8A H 0.7747 0.5176 0.5767 0.031 Uiso 1 1 calc R U
H8B H 0.8366 0.6304 0.6942 0.031 Uiso 1 1 calc R U
C9 C 0.75412(18) 0.45480(14) 0.70977(12) 0.0175(2) Uani 1 1 d . .
H9 H 0.8589 0.4033 0.6927 0.021 Uiso 1 1 calc R U
C10 C 0.68913(18) 0.46717(14) 0.81353(11) 0.0159(2) Uani 1 1 d . .
H10 H 0.7557 0.4222 0.8564 0.019 Uiso 1 1 calc R U
C11 C 0.6096(2) 0.58879(14) 0.88662(12) 0.0202(3) Uani 1 1 d . .
H11A H 0.6593 0.6658 0.8705 0.024 Uiso 1 1 calc R U
H11B H 0.6426 0.6039 0.9662 0.024 Uiso 1 1 calc R U
C12 C 0.4073(2) 0.57612(15) 0.86710(12) 0.0207(3) Uani 1 1 d . .
H12A H 0.3553 0.5320 0.9154 0.025 Uiso 1 1 calc R U
H12B H 0.3665 0.6649 0.8894 0.025 Uiso 1 1 calc R U
Fe1 Fe 0.84627(2) 0.14441(2) 0.86773(2) 0.01188(4) Uani 1 1 d . .
C13 C 0.65022(17) 0.11345(13) 0.74192(11) 0.0133(2) Uani 1 1 d . .
C14 C 0.72476(19) -0.00707(13) 0.73364(12) 0.0171(2) Uani 1 1 d . .
H14 H 0.7837 -0.0639 0.6685 0.021 Uiso 1 1 calc R U
C15 C 0.6986(2) -0.03089(14) 0.83393(13) 0.0205(3) Uani 1 1 d . .
H15 H 0.7368 -0.1074 0.8518 0.025 Uiso 1 1 calc R U
C16 C 0.61097(19) 0.07400(15) 0.90584(13) 0.0198(3) Uani 1 1 d . .
H16 H 0.5770 0.0835 0.9825 0.024 Uiso 1 1 calc R U
C17 C 0.58134(18) 0.16282(14) 0.84959(11) 0.0157(2) Uani 1 1 d . .
H17 H 0.5235 0.2459 0.8801 0.019 Uiso 1 1 calc R U
C18 C 1.03996(18) 0.28560(14) 0.86658(13) 0.0183(3) Uani 1 1 d . .
H18 H 1.0380 0.3376 0.8162 0.022 Uiso 1 1 calc R U
C19 C 1.11106(19) 0.16312(15) 0.84369(13) 0.0199(3) Uani 1 1 d . .
H19 H 1.1680 0.1141 0.7745 0.024 Uiso 1 1 calc R U
C20 C 1.08543(19) 0.12183(15) 0.93593(13) 0.0199(3) Uani 1 1 d . .
H20 H 1.1222 0.0392 0.9434 0.024 Uiso 1 1 calc R U
C21 C 0.99835(19) 0.21934(15) 1.01613(12) 0.0190(3) Uani 1 1 d . .
H21 H 0.9638 0.2173 1.0898 0.023 Uiso 1 1 calc R U
C22 C 0.97066(18) 0.32082(14) 0.97304(12) 0.0176(2) Uani 1 1 d . .
H22 H 0.9125 0.4022 1.0109 0.021 Uiso 1 1 calc R U

loop_
_atom_site_aniso_label
_atom_site_aniso_U_11
_atom_site_aniso_U_22
_atom_site_aniso_U_33
_atom_site_aniso_U_23
_atom_site_aniso_U_13
_atom_site_aniso_U_12
Rh1 0.01252(4) 0.01129(4) 0.01129(4) 0.00250(3) -0.00196(3) 0.00331(3)
Cl1 0.01745(15) 0.01643(15) 0.02480(16) -0.00081(12) -0.00700(12) 0.00225(12)
N1 0.0216(6) 0.0166(5) 0.0142(5) 0.0045(4) 0.0007(4) 0.0087(4)
C1 0.0136(5) 0.0141(5) 0.0122(5) 0.0033(4) -0.0025(4) 0.0023(4)
C2 0.0197(6) 0.0267(7) 0.0145(6) 0.0072(5) 0.0000(5) 0.0083(5)
C3 0.0182(6) 0.0262(7) 0.0245(7) 0.0116(6) 0.0012(5) 0.0046(5)
C4 0.0283(8) 0.0316(8) 0.0287(8) 0.0181(7) 0.0097(6) 0.0091(7)
C5 0.0144(6) 0.0140(6) 0.0206(6) 0.0030(5) -0.0007(5) 0.0057(4)
C6 0.0203(6) 0.0167(6) 0.0183(6) 0.0067(5) -0.0033(5) 0.0076(5)
C7 0.0294(8) 0.0228(7) 0.0262(7) 0.0154(6) 0.0029(6) 0.0056(6)
C8 0.0230(7) 0.0320(8) 0.0314(8) 0.0208(7) 0.0047(6) 0.0016(6)
C9 0.0133(6) 0.0197(6) 0.0212(6) 0.0096(5) -0.0010(5) 0.0016(5)
C10 0.0142(5) 0.0168(6) 0.0154(6) 0.0052(5) -0.0044(4) -0.0005(4)
C11 0.0241(7) 0.0165(6) 0.0155(6) 0.0010(5) -0.0044(5) 0.0008(5)
C12 0.0219(7) 0.0195(6) 0.0180(6) 0.0027(5) 0.0028(5) 0.0045(5)
Fe1 0.01220(8) 0.01137(8) 0.01209(8) 0.00496(6) -0.00223(6) -0.00067(6)
C13 0.0130(5) 0.0122(5) 0.0133(5) 0.0032(4) -0.0029(4) 0.0006(4)
C14 0.0191(6) 0.0121(5) 0.0175(6) 0.0029(5) -0.0051(5) 0.0012(5)
C15 0.0244(7) 0.0134(6) 0.0238(7) 0.0091(5) -0.0072(5) -0.0042(5)
C16 0.0183(6) 0.0222(7) 0.0200(6) 0.0112(5) -0.0014(5) -0.0070(5)
C17 0.0129(5) 0.0175(6) 0.0157(6) 0.0052(5) -0.0003(4) -0.0011(4)
C18 0.0142(6) 0.0195(6) 0.0233(7) 0.0117(5) -0.0018(5) -0.0037(5)
C19 0.0143(6) 0.0229(7) 0.0212(6) 0.0064(5) 0.0001(5) 0.0012(5)
C20 0.0170(6) 0.0195(6) 0.0233(7) 0.0090(5) -0.0064(5) 0.0011(5)
C21 0.0187(6) 0.0216(7) 0.0154(6) 0.0070(5) -0.0059(5) -0.0040(5)
C22 0.0153(6) 0.0149(6) 0.0194(6) 0.0033(5) -0.0026(5) -0.0024(5)

loop_
_atom_type_symbol
_atom_type_description
_atom_type_scat_dispersion_real
_atom_type_scat_dispersion_imag
_atom_type_scat_source
C C 0.0033 0.0016 'International Tables Vol C Tables 4.2.6.8 and 6.1.1.4'
H H 0.0000 0.0000 'International Tables Vol C Tables 4.2.6.8 and 6.1.1.4'
N N 0.0061 0.0033 'International Tables Vol C Tables 4.2.6.8 and 6.1.1.4'
Cl Cl 0.1484 0.1585 'International Tables Vol C Tables 4.2.6.8 and 6.1.1.4'
Fe Fe 0.3463 0.8444 'International Tables Vol C Tables 4.2.6.8 and 6.1.1.4'
Rh Rh -1.1178 0.9187 'International Tables Vol C Tables 4.2.6.8 and 6.1.1.4'

loop_
_geom_angle_atom_site_label_1
_geom_angle_atom_site_label_2
_geom_angle_atom_site_label_3
_geom_angle
C1 Rh1 C9 91.00(5)
C1 Rh1 C10 96.61(5)
C9 Rh1 C10 38.99(5)
C1 Rh1 C5 162.98(6)
C9 Rh1 C5 97.90(6)
C10 Rh1 C5 81.66(5)
C1 Rh1 C6 160.66(5)
C9 Rh1 C6 81.95(5)
C10 Rh1 C6 89.21(5)
C5 Rh1 C6 36.22(5)
C1 Rh1 Cl1 87.61(4)
C9 Rh1 Cl1 158.80(4)
C10 Rh1 Cl1 162.04(4)
C5 Rh1 Cl1 89.19(4)
C6 Rh1 Cl1 92.51(4)
C1 N1 C2 124.54(12)
C1 N1 H1 120.7(13)
C2 N1 H1 114.2(13)
N1 C1 C13 115.56(12)
N1 C1 Rh1 121.08(10)
C13 C1 Rh1 122.87(10)
N1 C2 C3 112.43(12)
N1 C2 H2A 109.1
C3 C2 H2A 109.1
N1 C2 H2B 109.1
C3 C2 H2B 109.1
H2A C2 H2B 107.8
C2 C3 C4 110.86(13)
C2 C3 H3A 109.5
C4 C3 H3A 109.5
C2 C3 H3B 109.5
C4 C3 H3B 109.5
H3A C3 H3B 108.1
C3 C4 H4A 109.5
C3 C4 H4B 109.5
H4A C4 H4B 109.5
C3 C4 H4C 109.5
H4A C4 H4C 109.5
H4B C4 H4C 109.5
C6 C5 C12 125.95(13)
C6 C5 Rh1 72.12(8)
C12 C5 Rh1 107.45(9)
C6 C5 H5 114.2
C12 C5 H5 114.2
Rh1 C5 H5 114.2
C5 C6 C7 124.86(13)
C5 C6 Rh1 71.67(8)
C7 C6 Rh1 110.97(9)
C5 C6 H6 113.9
C7 C6 H6 113.9
Rh1 C6 H6 113.9
C6 C7 C8 112.81(13)
C6 C7 H7A 109.0
C8 C7 H7A 109.0
C6 C7 H7B 109.0
C8 C7 H7B 109.0
H7A C7 H7B 107.8
C9 C8 C7 113.67(13)
C9 C8 H8A 108.8
C7 C8 H8A 108.8
C9 C8 H8B 108.8
C7 C8 H8B 108.8
H8A C8 H8B 107.7
C10 C9 C8 124.44(14)
C10 C9 Rh1 71.00(8)
C8 C9 Rh1 110.94(10)
C10 C9 H9 114.2
C8 C9 H9 114.2
Rh1 C9 H9 114.2
C9 C10 C11 123.38(13)
C9 C10 Rh1 70.01(8)
C11 C10 Rh1 113.71(9)
C9 C10 H10 114.1
C11 C10 H10 114.1
Rh1 C10 H10 114.1
C10 C11 C12 112.22(11)
C10 C11 H11A 109.2
C12 C11 H11A 109.2
C10 C11 H11B 109.2
C12 C11 H11B 109.2
H11A C11 H11B 107.9
C5 C12 C11 112.97(12)
C5 C12 H12A 109.0
C11 C12 H12A 109.0
C5 C12 H12B 109.0
C11 C12 H12B 109.0
H12A C12 H12B 107.8
C14 Fe1 C21 152.86(6)
C14 Fe1 C15 40.55(6)
C21 Fe1 C15 117.61(6)
C14 Fe1 C16 68.70(6)
C21 Fe1 C16 105.18(6)
C15 Fe1 C16 40.85(6)
C14 Fe1 C20 118.86(6)
C21 Fe1 C20 40.78(6)
C15 Fe1 C20 104.99(6)
C16 Fe1 C20 122.72(6)
C14 Fe1 C17 68.91(6)
C21 Fe1 C17 124.49(6)
C15 Fe1 C17 68.48(6)
C16 Fe1 C17 40.54(6)
C20 Fe1 C17 160.49(6)
C14 Fe1 C22 165.15(6)
C21 Fe1 C22 40.69(6)
C15 Fe1 C22 153.58(6)
C16 Fe1 C22 119.81(6)
C20 Fe1 C22 68.35(6)
C17 Fe1 C22 108.84(6)
C14 Fe1 C13 41.21(5)
C21 Fe1 C13 163.14(6)
C15 Fe1 C13 68.63(5)
C16 Fe1 C13 68.58(6)
C20 Fe1 C13 155.77(6)
C17 Fe1 C13 40.83(5)
C22 Fe1 C13 127.62(6)
C14 Fe1 C18 127.64(6)
C21 Fe1 C18 68.15(6)
C15 Fe1 C18 162.74(7)
C16 Fe1 C18 156.22(6)
C20 Fe1 C18 68.02(6)
C17 Fe1 C18 123.22(6)
C22 Fe1 C18 40.38(6)
C13 Fe1 C18 110.87(6)
C14 Fe1 C19 108.26(6)
C21 Fe1 C19 68.23(6)
C15 Fe1 C19 124.37(6)
C16 Fe1 C19 160.43(6)
C20 Fe1 C19 40.45(6)
C17 Fe1 C19 158.12(6)
C22 Fe1 C19 68.01(6)
C13 Fe1 C19 122.73(6)
C18 Fe1 C19 40.30(6)
C17 C13 C14 107.19(12)
C17 C13 C1 123.88(12)
C14 C13 C1 128.89(12)
C17 C13 Fe1 69.29(7)
C14 C13 Fe1 68.76(7)
C1 C13 Fe1 128.63(9)
C15 C14 C13 107.97(13)
C15 C14 Fe1 69.81(8)
C13 C14 Fe1 70.03(7)
C15 C14 H14 126.0
C13 C14 H14 126.0
Fe1 C14 H14 126.0
C14 C15 C16 108.44(12)
C14 C15 Fe1 69.64(8)
C16 C15 Fe1 69.67(8)
C14 C15 H15 125.8
C16 C15 H15 125.8
Fe1 C15 H15 125.8
C17 C16 C15 108.06(13)
C17 C16 Fe1 69.89(8)
C15 C16 Fe1 69.48(8)
C17 C16 H16 126.0
C15 C16 H16 126.0
Fe1 C16 H16 126.0
C16 C17 C13 108.33(13)
C16 C17 Fe1 69.57(8)
C13 C17 Fe1 69.88(7)
C16 C17 H17 125.8
C13 C17 H17 125.8
Fe1 C17 H17 125.8
C22 C18 C19 108.26(13)
C22 C18 Fe1 69.56(8)
C19 C18 Fe1 69.87(8)
C22 C18 H18 125.9
C19 C18 H18 125.9
Fe1 C18 H18 125.9
C18 C19 C20 108.02(13)
C18 C19 Fe1 69.83(8)
C20 C19 Fe1 69.30(8)
C18 C19 H19 126.0
C20 C19 H19 126.0
Fe1 C19 H19 126.0
C19 C20 C21 107.94(13)
C19 C20 Fe1 70.25(8)
C21 C20 Fe1 69.39(8)
C19 C20 H20 126.0
C21 C20 H20 126.0
Fe1 C20 H20 126.0
C22 C21 C20 107.92(13)
C22 C21 Fe1 70.08(8)
C20 C21 Fe1 69.83(8)
C22 C21 H21 126.0
C20 C21 H21 126.0
Fe1 C21 H21 126.0
C18 C22 C21 107.86(13)
C18 C22 Fe1 70.06(8)
C21 C22 Fe1 69.23(8)
C18 C22 H22 126.1
C21 C22 H22 126.1
Fe1 C22 H22 126.1

loop_
_geom_bond_atom_site_label_1
_geom_bond_atom_site_label_2
_geom_bond_distance
Rh1 C1 2.0178(13)
Rh1 C9 2.1022(14)
Rh1 C10 2.1151(13)
Rh1 C5 2.2106(13)
Rh1 C6 2.2163(13)
Rh1 Cl1 2.3911(4)
N1 C1 1.3083(18)
N1 C2 1.4630(19)
N1 H1 0.86(2)
C1 C13 1.4669(18)
C2 C3 1.511(2)
C2 H2A 0.9900
C2 H2B 0.9900
C3 C4 1.528(2)
C3 H3A 0.9900
C3 H3B 0.9900
C4 H4A 0.9800
C4 H4B 0.9800
C4 H4C 0.9800
C5 C6 1.376(2)
C5 C12 1.507(2)
C5 H5 1.0000
C6 C7 1.515(2)
C6 H6 1.0000
C7 C8 1.544(2)
C7 H7A 0.9900
C7 H7B 0.9900
C8 C9 1.512(2)
C8 H8A 0.9900
C8 H8B 0.9900
C9 C10 1.407(2)
C9 H9 1.0000
C10 C11 1.522(2)
C10 H10 1.0000
C11 C12 1.538(2)
C11 H11A 0.9900
C11 H11B 0.9900
C12 H12A 0.9900
C12 H12B 0.9900
Fe1 C14 2.0449(14)
Fe1 C21 2.0453(14)
Fe1 C15 2.0473(14)
Fe1 C16 2.0497(14)
Fe1 C20 2.0511(14)
Fe1 C17 2.0540(14)
Fe1 C22 2.0565(14)
Fe1 C13 2.0620(13)
Fe1 C18 2.0631(14)
Fe1 C19 2.0637(15)
C13 C17 1.4358(19)
C13 C14 1.4455(19)
C14 C15 1.418(2)
C14 H14 1.0000
C15 C16 1.430(2)
C15 H15 1.0000
C16 C17 1.422(2)
C16 H16 1.0000
C17 H17 1.0000
C18 C22 1.422(2)
C18 C19 1.422(2)
C18 H18 1.0000
C19 C20 1.423(2)
C19 H19 1.0000
C20 C21 1.427(2)
C20 H20 1.0000
C21 C22 1.426(2)
C21 H21 1.0000
C22 H22 1.0000

loop_
_geom_torsion_atom_site_label_1
_geom_torsion_atom_site_label_2
_geom_torsion_atom_site_label_3
_geom_torsion_atom_site_label_4
_geom_torsion
C2 N1 C1 C13 174.96(13)
C2 N1 C1 Rh1 2.79(19)
C1 N1 C2 C3 130.87(15)
N1 C2 C3 C4 173.89(13)
C12 C5 C6 C7 -4.3(2)
Rh1 C5 C6 C7 -103.21(13)
C12 C5 C6 Rh1 98.93(14)
C5 C6 C7 C8 92.88(18)
Rh1 C6 C7 C8 11.14(16)
C6 C7 C8 C9 -30.2(2)
C7 C8 C9 C10 -45.9(2)
C7 C8 C9 Rh1 34.84(18)
C8 C9 C10 C11 -3.0(2)
Rh1 C9 C10 C11 -105.83(13)
C8 C9 C10 Rh1 102.84(14)
C9 C10 C11 C12 94.97(16)
Rh1 C10 C11 C12 14.04(16)
C6 C5 C12 C11 -42.8(2)
Rh1 C5 C12 C11 37.38(15)
C10 C11 C12 C5 -34.96(18)
N1 C1 C13 C17 -174.27(13)
Rh1 C1 C13 C17 -2.26(18)
N1 C1 C13 C14 3.4(2)
Rh1 C1 C13 C14 175.44(11)
N1 C1 C13 Fe1 96.23(14)
Rh1 C1 C13 Fe1 -91.76(13)
C17 C13 C14 C15 0.90(15)
C1 C13 C14 C15 -177.10(13)
Fe1 C13 C14 C15 59.74(10)
C17 C13 C14 Fe1 -58.84(9)
C1 C13 C14 Fe1 123.17(14)
C13 C14 C15 C16 -0.83(16)
Fe1 C14 C15 C16 59.04(10)
C13 C14 C15 Fe1 -59.87(9)
C14 C15 C16 C17 0.44(16)
Fe1 C15 C16 C17 59.46(10)
C14 C15 C16 Fe1 -59.02(10)
C15 C16 C17 C13 0.13(15)
Fe1 C16 C17 C13 59.33(9)
C15 C16 C17 Fe1 -59.21(10)
C14 C13 C17 C16 -0.63(15)
C1 C13 C17 C16 177.49(12)
Fe1 C13 C17 C16 -59.14(9)
C14 C13 C17 Fe1 58.50(9)
C1 C13 C17 Fe1 -123.37(12)
C22 C18 C19 C20 0.19(16)
Fe1 C18 C19 C20 -58.97(10)
C22 C18 C19 Fe1 59.17(9)
C18 C19 C20 C21 -0.08(16)
Fe1 C19 C20 C21 -59.38(10)
C18 C19 C20 Fe1 59.30(10)
C19 C20 C21 C22 -0.07(16)
Fe1 C20 C21 C22 -59.98(9)
C19 C20 C21 Fe1 59.92(10)
C19 C18 C22 C21 -0.24(16)
Fe1 C18 C22 C21 59.12(9)
C19 C18 C22 Fe1 -59.36(10)
C20 C21 C22 C18 0.19(16)
Fe1 C21 C22 C18 -59.64(10)
C20 C21 C22 Fe1 59.83(10)
